data_7108006
loop_
_publ_author_name
'Eric Benson'
'Clifford Kubiak'

_publ_section_title
;
 Structural investigations into the deactivation pathway of the CO2
 reduction electrocatalyst Re(bpy)(CO)3Cl
;
_journal_name_full Chem.Commun.
_journal_page_first 7374
_journal_paper_doi 10.1039/c2cc32617e
_journal_volume 48
_journal_year 2012
_chemical_formula_sum 'C42 H50 K N4 O13 Re2'
_chemical_formula_weight 1304.50
_chemical_name_systematic
;
?
;
_space_group_IT_number 14
_symmetry_cell_setting monoclinic
_symmetry_space_group_name_Hall '-P 2yn'
_symmetry_space_group_name_H-M 'P 1 21/n 1'
_atom_sites_solution_hydrogens geom
_atom_sites_solution_primary direct
_atom_sites_solution_secondary difmap
_audit_creation_method SHELXL-97
_cell_angle_alpha 90.00
_cell_angle_beta 95.7410(10)
_cell_angle_gamma 90.00
_cell_formula_units_Z 4
_cell_length_a 8.9201(8)
_cell_length_b 12.4212(12)
_cell_length_c 38.087(4)
_cell_measurement_reflns_used 9621
_cell_measurement_temperature 100(2)
_cell_measurement_theta_max 25.38
_cell_measurement_theta_min 2.30
_cell_volume 4198.8(7)
_computing_cell_refinement 'Bruker SAINT'
_computing_data_collection 'Bruker APEX2'
_computing_data_reduction 'Bruker SAINT'
_computing_molecular_graphics 'Bruker SHELXTL'
_computing_publication_material 'Bruker SHELXTL'
_computing_structure_refinement 'SHELXL-97 (Sheldrick, 2008)'
_computing_structure_solution 'SHELXS-97 (Sheldrick, 2008)'
_diffrn_ambient_temperature 100(2)
_diffrn_measured_fraction_theta_full 1.000
_diffrn_measured_fraction_theta_max 0.999
_diffrn_measurement_device_type 'Bruker APEX CCD'
_diffrn_measurement_method '\f and \w scans'
_diffrn_radiation_monochromator graphite
_diffrn_radiation_source 'fine-focus sealed tube'
_diffrn_radiation_type MoK\a
_diffrn_radiation_wavelength 0.71073
_diffrn_reflns_av_R_equivalents 0.0585
_diffrn_reflns_av_sigmaI/netI 0.0525
_diffrn_reflns_limit_h_max 10
_diffrn_reflns_limit_h_min -9
_diffrn_reflns_limit_k_max 15
_diffrn_reflns_limit_k_min -12
_diffrn_reflns_limit_l_max 45
_diffrn_reflns_limit_l_min -45
_diffrn_reflns_number 32169
_diffrn_reflns_theta_full 25.00
_diffrn_reflns_theta_max 25.44
_diffrn_reflns_theta_min 1.73
_exptl_absorpt_coefficient_mu 5.924
_exptl_absorpt_correction_T_max 0.8660
_exptl_absorpt_correction_T_min 0.5888
_exptl_absorpt_correction_type multi-scan
_exptl_absorpt_process_details SADABS
_exptl_crystal_colour black
_exptl_crystal_density_diffrn 1.829
_exptl_crystal_density_method 'not measured'
_exptl_crystal_description plate
_exptl_crystal_F_000 2244
_exptl_crystal_size_max 0.10
_exptl_crystal_size_mid 0.05
_exptl_crystal_size_min 0.03
_platon_squeeze_details
;
Two voids were found each containing one disordered Diethyl ether molecule.
Their formula was added to the formula for the unit-cell and its
electron density removed.
;
_refine_diff_density_max 1.960
_refine_diff_density_min -2.675
_refine_diff_density_rms 0.191
_refine_ls_extinction_method none
_refine_ls_goodness_of_fit_ref 1.165
_refine_ls_hydrogen_treatment constr
_refine_ls_matrix_type full
_refine_ls_number_parameters 508
_refine_ls_number_reflns 7756
_refine_ls_number_restraints 0
_refine_ls_restrained_S_all 1.165
_refine_ls_R_factor_all 0.0612
_refine_ls_R_factor_gt 0.0512
_refine_ls_shift/su_max 0.001
_refine_ls_shift/su_mean 0.000
_refine_ls_structure_factor_coef Fsqd
_refine_ls_weighting_details 'calc w=1/[\s^2^(Fo^2^)+(0.0000P)^2^+67.8282P] where P=(Fo^2^+2Fc^2^)/3'
_refine_ls_weighting_scheme calc
_refine_ls_wR_factor_gt 0.1050
_refine_ls_wR_factor_ref 0.1083
_reflns_number_gt 6688
_reflns_number_total 7756
_reflns_threshold_expression >2sigma(I)
_cod_data_source_file c2cc32617e.txt
_cod_data_source_block '[Re(bpy)(CO)3]2_[K(18-crown-6)(Et2O)]'
_cod_original_sg_symbol_H-M P2(1)/n
_cod_database_code 7108006

loop_
_symmetry_equiv_pos_as_xyz
'x, y, z'
'-x+1/2, y+1/2, -z+1/2'
'-x, -y, -z'
'x-1/2, -y-1/2, z-1/2'

loop_
_atom_site_label
_atom_site_type_symbol
_atom_site_fract_x
_atom_site_fract_y
_atom_site_fract_z
_atom_site_U_iso_or_equiv
_atom_site_adp_type
_atom_site_occupancy
_atom_site_symmetry_multiplicity
_atom_site_calc_flag
_atom_site_refinement_flags
Re1 Re 0.77723(4) 0.66030(3) 0.386181(10) 0.02018(10) Uani 1 1 d .
Re2 Re 0.87207(4) 0.47534(3) 0.336005(10) 0.01956(10) Uani 1 1 d .
K1 K 0.6178(2) 0.2295(2) 0.43580(6) 0.0403(6) Uani 1 1 d .
O1 O 0.9676(9) 0.5337(7) 0.4443(2) 0.046(2) Uani 1 1 d .
O2 O 0.5276(9) 0.5022(7) 0.4028(2) 0.050(2) Uani 1 1 d .
O3 O 0.7004(9) 0.8248(6) 0.4417(2) 0.043(2) Uani 1 1 d .
O4 O 1.1790(8) 0.5422(6) 0.3741(2) 0.0361(18) Uani 1 1 d .
O5 O 0.8095(9) 0.3358(6) 0.39932(19) 0.0408(19) Uani 1 1 d .
O6 O 1.0322(8) 0.2805(6) 0.30693(19) 0.0325(17) Uani 1 1 d .
O7 O 0.3043(7) 0.2582(5) 0.42381(18) 0.0275(16) Uani 1 1 d .
O8 O 0.4751(8) 0.3538(6) 0.48304(17) 0.0337(17) Uani 1 1 d .
O9 O 0.7627(8) 0.2643(6) 0.50412(18) 0.0328(17) Uani 1 1 d .
O10 O 0.9144(7) 0.1551(5) 0.45249(17) 0.0277(15) Uani 1 1 d .
O11 O 0.7404(7) 0.0728(5) 0.39222(17) 0.0235(15) Uani 1 1 d .
O12 O 0.4645(7) 0.1708(5) 0.37058(17) 0.0243(15) Uani 1 1 d .
N1 N 0.9431(8) 0.7603(6) 0.3655(2) 0.0219(17) Uani 1 1 d .
N2 N 0.6624(9) 0.7341(6) 0.3406(2) 0.0230(18) Uani 1 1 d .
N3 N 0.8816(8) 0.5825(6) 0.29281(19) 0.0176(16) Uani 1 1 d .
N4 N 0.6479(8) 0.4758(6) 0.3101(2) 0.0223(17) Uani 1 1 d .
C1 C 0.8975(12) 0.5846(8) 0.4219(3) 0.030(2) Uani 1 1 d .
C2 C 0.6202(12) 0.5644(9) 0.3961(3) 0.032(2) Uani 1 1 d .
C3 C 0.7279(12) 0.7618(8) 0.4199(3) 0.028(2) Uani 1 1 d .
C4 C 1.0853(10) 0.7754(8) 0.3808(3) 0.029(2) Uani 1 1 d .
H4 H 1.1158 0.7383 0.4021 0.035 Uiso 1 1 calc R
C5 C 1.1881(13) 0.8423(10) 0.3668(4) 0.046(3) Uani 1 1 d .
H5 H 1.2873 0.8508 0.3781 0.055 Uiso 1 1 calc R
C6 C 1.1399(14) 0.8981(9) 0.3349(3) 0.041(3) Uani 1 1 d .
H6 H 1.2081 0.9440 0.3244 0.050 Uiso 1 1 calc R
C7 C 0.9999(14) 0.8861(8) 0.3198(3) 0.038(3) Uani 1 1 d .
H7 H 0.9683 0.9230 0.2985 0.045 Uiso 1 1 calc R
C8 C 0.8999(11) 0.8190(7) 0.3353(2) 0.0222(15) Uani 1 1 d .
C9 C 0.7440(11) 0.8050(7) 0.3220(2) 0.0222(15) Uani 1 1 d .
C10 C 0.6728(14) 0.8597(9) 0.2920(3) 0.037(3) Uani 1 1 d .
H10 H 0.7300 0.9061 0.2786 0.045 Uiso 1 1 calc R
C11 C 0.5222(15) 0.8456(10) 0.2822(3) 0.047(3) Uani 1 1 d .
H11 H 0.4741 0.8828 0.2624 0.057 Uiso 1 1 calc R
C12 C 0.4399(13) 0.7756(10) 0.3019(3) 0.041(3) Uani 1 1 d .
H12 H 0.3347 0.7663 0.2959 0.050 Uiso 1 1 calc R
C13 C 0.5128(11) 0.7210(9) 0.3297(3) 0.029(2) Uani 1 1 d .
H13 H 0.4567 0.6712 0.3420 0.035 Uiso 1 1 calc R
C14 C 1.0615(12) 0.5164(8) 0.3599(3) 0.030(2) Uani 1 1 d .
C15 C 0.8390(10) 0.3891(8) 0.3751(3) 0.026(2) Uani 1 1 d .
C16 C 0.9639(11) 0.3563(8) 0.3158(3) 0.026(2) Uani 1 1 d .
C17 C 1.0087(10) 0.6353(7) 0.2844(2) 0.019(2) Uani 1 1 d .
H17 H 1.0974 0.6308 0.3004 0.023 Uiso 1 1 calc R
C18 C 1.0139(11) 0.6936(8) 0.2544(3) 0.028(2) Uani 1 1 d .
H18 H 1.1055 0.7264 0.2493 0.034 Uiso 1 1 calc R
C19 C 0.8855(12) 0.7049(8) 0.2312(3) 0.031(2) Uani 1 1 d .
H19 H 0.8874 0.7471 0.2104 0.037 Uiso 1 1 calc R
C20 C 0.7545(11) 0.6546(8) 0.2386(2) 0.026(2) Uani 1 1 d .
H20 H 0.6656 0.6619 0.2228 0.032 Uiso 1 1 calc R
C21 C 0.7525(10) 0.5920(7) 0.2696(2) 0.019(2) Uani 1 1 d .
C22 C 0.6245(10) 0.5373(7) 0.2796(2) 0.020(2) Uani 1 1 d .
C23 C 0.4784(11) 0.5435(8) 0.2608(3) 0.026(2) Uani 1 1 d .
H23 H 0.4626 0.5867 0.2401 0.031 Uiso 1 1 calc R
C24 C 0.3607(10) 0.4874(8) 0.2724(3) 0.028(2) Uani 1 1 d .
H24 H 0.2635 0.4898 0.2597 0.033 Uiso 1 1 calc R
C25 C 0.3863(11) 0.4263(9) 0.3033(3) 0.030(2) Uani 1 1 d .
H25 H 0.3061 0.3873 0.3119 0.036 Uiso 1 1 calc R
C26 C 0.5270(10) 0.4229(8) 0.3209(3) 0.025(2) Uani 1 1 d .
H26 H 0.5414 0.3814 0.3419 0.030 Uiso 1 1 calc R
C27 C 0.2488(11) 0.3463(9) 0.4439(3) 0.033(2) Uani 1 1 d .
H27A H 0.1375 0.3437 0.4427 0.039 Uiso 1 1 calc R
H27B H 0.2785 0.4161 0.4341 0.039 Uiso 1 1 calc R
C28 C 0.3160(12) 0.3348(9) 0.4812(3) 0.036(3) Uani 1 1 d .
H28A H 0.2689 0.3871 0.4963 0.044 Uiso 1 1 calc R
H28B H 0.2968 0.2614 0.4898 0.044 Uiso 1 1 calc R
C29 C 0.5431(12) 0.3572(10) 0.5185(3) 0.036(3) Uani 1 1 d .
H29A H 0.5162 0.2918 0.5313 0.044 Uiso 1 1 calc R
H29B H 0.5067 0.4208 0.5308 0.044 Uiso 1 1 calc R
C30 C 0.7114(13) 0.3634(9) 0.5178(3) 0.036(3) Uani 1 1 d .
H30A H 0.7374 0.4241 0.5027 0.044 Uiso 1 1 calc R
H30B H 0.7606 0.3757 0.5419 0.044 Uiso 1 1 calc R
C31 C 0.9217(12) 0.2613(9) 0.5048(3) 0.039(3) Uani 1 1 d .
H31A H 0.9683 0.2678 0.5294 0.047 Uiso 1 1 calc R
H31B H 0.9568 0.3222 0.4910 0.047 Uiso 1 1 calc R
C32 C 0.9674(12) 0.1566(9) 0.4892(3) 0.037(3) Uani 1 1 d .
H32A H 1.0785 0.1493 0.4922 0.044 Uiso 1 1 calc R
H32B H 0.9235 0.0956 0.5014 0.044 Uiso 1 1 calc R
C33 C 0.9485(12) 0.0555(7) 0.4357(3) 0.030(2) Uani 1 1 d .
H33A H 0.8941 -0.0047 0.4458 0.036 Uiso 1 1 calc R
H33B H 1.0580 0.0406 0.4396 0.036 Uiso 1 1 calc R
C34 C 0.9016(11) 0.0654(9) 0.3977(3) 0.030(2) Uani 1 1 d .
H34A H 0.9475 0.1305 0.3883 0.037 Uiso 1 1 calc R
H34B H 0.9364 0.0019 0.3851 0.037 Uiso 1 1 calc R
C35 C 0.6903(11) 0.0876(9) 0.3560(2) 0.028(2) Uani 1 1 d .
H35A H 0.7320 0.0306 0.3416 0.033 Uiso 1 1 calc R
H35B H 0.7243 0.1584 0.3478 0.033 Uiso 1 1 calc R
C36 C 0.5202(11) 0.0822(8) 0.3523(3) 0.026(2) Uani 1 1 d .
H36A H 0.4811 0.0852 0.3270 0.032 Uiso 1 1 calc R
H36B H 0.4866 0.0138 0.3623 0.032 Uiso 1 1 calc R
C37 C 0.3034(10) 0.1725(8) 0.3677(3) 0.030(2) Uani 1 1 d .
H37A H 0.2649 0.1061 0.3780 0.036 Uiso 1 1 calc R
H37B H 0.2627 0.1764 0.3426 0.036 Uiso 1 1 calc R
C38 C 0.2539(11) 0.2705(8) 0.3874(3) 0.030(2) Uani 1 1 d .
H38A H 0.2975 0.3365 0.3781 0.035 Uiso 1 1 calc R
H38B H 0.1427 0.2769 0.3843 0.035 Uiso 1 1 calc R

loop_
_atom_site_aniso_label
_atom_site_aniso_U_11
_atom_site_aniso_U_22
_atom_site_aniso_U_33
_atom_site_aniso_U_23
_atom_site_aniso_U_13
_atom_site_aniso_U_12
Re1 0.02104(19) 0.0215(2) 0.01822(19) -0.00086(16) 0.00290(14) -0.00479(16)
Re2 0.01975(19) 0.01542(19) 0.0225(2) 0.00049(15) -0.00303(14) 0.00112(16)
K1 0.0211(11) 0.0709(19) 0.0290(13) -0.0127(12) 0.0037(9) 0.0111(12)
O1 0.057(5) 0.051(5) 0.024(4) -0.001(4) -0.016(4) -0.001(4)
O2 0.054(5) 0.055(6) 0.044(5) -0.017(4) 0.027(4) -0.037(5)
O3 0.057(5) 0.035(5) 0.040(5) -0.013(4) 0.027(4) -0.018(4)
O4 0.027(4) 0.026(4) 0.052(5) -0.010(4) -0.014(3) 0.001(3)
O5 0.071(6) 0.017(4) 0.033(4) 0.013(3) 0.000(4) -0.010(4)
O6 0.031(4) 0.026(4) 0.038(4) -0.009(3) -0.009(3) 0.003(3)
O7 0.027(4) 0.021(4) 0.035(4) 0.003(3) 0.006(3) 0.009(3)
O8 0.041(4) 0.038(4) 0.024(4) 0.002(3) 0.013(3) 0.004(4)
O9 0.037(4) 0.030(4) 0.032(4) -0.004(3) 0.004(3) -0.001(3)
O10 0.034(4) 0.017(3) 0.032(4) -0.003(3) -0.002(3) 0.011(3)
O11 0.017(3) 0.022(4) 0.031(4) 0.003(3) 0.002(3) 0.006(3)
O12 0.016(3) 0.024(4) 0.033(4) -0.004(3) 0.000(3) 0.001(3)
N1 0.022(4) 0.019(4) 0.024(4) -0.005(3) 0.003(3) -0.004(3)
N2 0.022(4) 0.022(4) 0.025(4) -0.010(3) 0.002(3) 0.000(3)
N3 0.020(4) 0.011(4) 0.022(4) -0.004(3) 0.002(3) 0.001(3)
N4 0.018(4) 0.017(4) 0.031(5) -0.001(4) 0.001(3) 0.000(3)
C1 0.038(6) 0.020(5) 0.031(6) -0.013(5) 0.003(5) -0.014(5)
C2 0.036(6) 0.030(6) 0.031(6) -0.013(5) 0.014(5) -0.004(5)
C3 0.034(6) 0.019(5) 0.033(6) -0.001(5) 0.005(5) -0.012(4)
C4 0.012(5) 0.021(5) 0.055(7) -0.012(5) 0.003(4) 0.006(4)
C5 0.036(6) 0.032(7) 0.073(9) -0.023(7) 0.020(6) -0.015(6)
C6 0.046(7) 0.017(6) 0.067(9) -0.013(6) 0.033(6) -0.015(5)
C7 0.059(8) 0.014(5) 0.044(7) -0.009(5) 0.029(6) -0.012(5)
C8 0.034(4) 0.011(3) 0.022(4) -0.006(3) 0.008(3) 0.006(3)
C9 0.034(4) 0.011(3) 0.022(4) -0.006(3) 0.008(3) 0.006(3)
C10 0.057(8) 0.028(6) 0.027(6) 0.001(5) 0.004(5) 0.018(6)
C11 0.069(9) 0.044(7) 0.026(6) -0.011(6) -0.011(6) 0.033(7)
C12 0.037(6) 0.041(7) 0.043(7) -0.021(6) -0.009(5) 0.018(6)
C13 0.019(5) 0.032(6) 0.036(6) -0.016(5) -0.003(4) 0.009(4)
C14 0.046(7) 0.007(5) 0.033(6) 0.005(4) -0.005(5) 0.005(5)
C15 0.006(4) 0.031(6) 0.041(6) -0.001(5) 0.005(4) 0.007(4)
C16 0.021(5) 0.026(6) 0.030(5) 0.004(4) -0.002(4) 0.001(4)
C17 0.011(4) 0.024(5) 0.023(5) -0.003(4) 0.001(4) 0.002(4)
C18 0.025(5) 0.027(6) 0.034(6) -0.004(5) 0.007(4) -0.006(4)
C19 0.041(6) 0.028(6) 0.024(5) -0.001(4) 0.008(5) 0.004(5)
C20 0.029(5) 0.025(5) 0.024(5) -0.002(4) -0.003(4) 0.009(5)
C21 0.026(5) 0.012(5) 0.019(5) -0.005(4) 0.001(4) 0.008(4)
C22 0.023(5) 0.015(5) 0.022(5) -0.008(4) 0.001(4) 0.008(4)
C23 0.028(5) 0.023(6) 0.025(5) -0.009(4) -0.004(4) 0.005(4)
C24 0.010(4) 0.035(6) 0.037(6) -0.015(5) -0.005(4) 0.002(4)
C25 0.018(5) 0.036(6) 0.036(6) -0.008(5) 0.007(4) -0.008(4)
C26 0.024(5) 0.022(5) 0.029(5) -0.006(4) 0.007(4) -0.004(4)
C27 0.026(5) 0.033(6) 0.043(6) 0.007(5) 0.016(5) 0.008(5)
C28 0.045(7) 0.032(6) 0.035(6) 0.003(5) 0.016(5) -0.001(5)
C29 0.042(6) 0.040(7) 0.027(6) 0.002(5) 0.006(5) 0.001(5)
C30 0.049(7) 0.029(6) 0.030(6) -0.007(5) -0.001(5) 0.004(5)
C31 0.038(6) 0.038(7) 0.040(7) -0.013(5) -0.001(5) -0.009(5)
C32 0.036(6) 0.032(6) 0.039(6) 0.005(5) -0.011(5) 0.009(5)
C33 0.036(6) 0.010(5) 0.043(7) -0.006(4) -0.006(5) 0.011(4)
C34 0.024(5) 0.028(6) 0.040(6) -0.006(5) 0.003(5) 0.013(4)
C35 0.031(6) 0.032(6) 0.020(5) -0.006(4) 0.004(4) -0.001(5)
C36 0.029(5) 0.022(5) 0.028(5) -0.006(4) 0.002(4) -0.002(4)
C37 0.018(5) 0.029(6) 0.041(6) 0.004(5) -0.007(4) -0.001(4)
C38 0.023(5) 0.023(5) 0.042(6) -0.002(5) 0.002(5) 0.005(4)

loop_
_atom_type_symbol
_atom_type_description
_atom_type_scat_dispersion_real
_atom_type_scat_dispersion_imag
_atom_type_scat_source
C C 0.0033 0.0016 'International Tables Vol C Tables 4.2.6.8 and 6.1.1.4'
H H 0.0000 0.0000 'International Tables Vol C Tables 4.2.6.8 and 6.1.1.4'
K K 0.2009 0.2494 'International Tables Vol C Tables 4.2.6.8 and 6.1.1.4'
N N 0.0061 0.0033 'International Tables Vol C Tables 4.2.6.8 and 6.1.1.4'
O O 0.0106 0.0060 'International Tables Vol C Tables 4.2.6.8 and 6.1.1.4'
Re Re -1.0185 7.2310 'International Tables Vol C Tables 4.2.6.8 and 6.1.1.4'

loop_
_geom_angle_atom_site_label_1
_geom_angle_atom_site_label_2
_geom_angle_atom_site_label_3
_geom_angle
C3 Re1 C1 89.8(4)
C3 Re1 C2 93.2(4)
C1 Re1 C2 85.5(5)
C3 Re1 N2 98.1(4)
C1 Re1 N2 171.4(4)
C2 Re1 N2 97.3(4)
C3 Re1 N1 94.5(4)
C1 Re1 N1 100.9(4)
C2 Re1 N1 169.9(4)
N2 Re1 N1 75.2(3)
C3 Re1 Re2 174.3(3)
C1 Re1 Re2 84.7(3)
C2 Re1 Re2 85.0(3)
N2 Re1 Re2 87.5(2)
N1 Re1 Re2 87.9(2)
C15 Re2 C16 89.1(4)
C15 Re2 C14 88.7(4)
C16 Re2 C14 90.2(4)
C15 Re2 N3 172.4(3)
C16 Re2 N3 97.0(3)
C14 Re2 N3 95.7(4)
C15 Re2 N4 98.8(3)
C16 Re2 N4 103.7(4)
C14 Re2 N4 164.2(4)
N3 Re2 N4 75.5(3)
C15 Re2 Re1 82.1(3)
C16 Re2 Re1 165.6(3)
C14 Re2 Re1 78.2(3)
N3 Re2 Re1 92.69(19)
N4 Re2 Re1 89.0(2)
O5 K1 O8 115.1(2)
O5 K1 O12 87.0(2)
O8 K1 O12 120.2(2)
O5 K1 O7 122.2(2)
O8 K1 O7 61.4(2)
O12 K1 O7 60.04(19)
O5 K1 O10 69.0(2)
O8 K1 O10 121.2(2)
O12 K1 O10 118.6(2)
O7 K1 O10 167.4(2)
O5 K1 O9 98.5(2)
O8 K1 O9 60.9(2)
O12 K1 O9 173.2(2)
O7 K1 O9 119.2(2)
O10 K1 O9 60.5(2)
O5 K1 O11 74.3(2)
O8 K1 O11 170.6(2)
O12 K1 O11 59.22(19)
O7 K1 O11 115.2(2)
O10 K1 O11 60.00(19)
O9 K1 O11 118.4(2)
C15 O5 K1 152.6(7)
C38 O7 C27 110.0(7)
C38 O7 K1 112.6(5)
C27 O7 K1 113.4(6)
C29 O8 C28 112.2(7)
C29 O8 K1 116.8(6)
C28 O8 K1 113.1(6)
C31 O9 C30 111.9(8)
C31 O9 K1 112.2(6)
C30 O9 K1 109.5(6)
C32 O10 C33 112.4(7)
C32 O10 K1 115.4(6)
C33 O10 K1 114.7(6)
C35 O11 C34 111.3(7)
C35 O11 K1 112.1(5)
C34 O11 K1 113.4(5)
C36 O12 C37 111.9(7)
C36 O12 K1 118.2(5)
C37 O12 K1 117.4(5)
C4 N1 C8 117.1(8)
C4 N1 Re1 125.0(7)
C8 N1 Re1 117.8(6)
C13 N2 C9 117.9(9)
C13 N2 Re1 124.8(7)
C9 N2 Re1 117.2(6)
C17 N3 C21 117.6(8)
C17 N3 Re2 125.2(6)
C21 N3 Re2 116.9(6)
C26 N4 C22 117.5(8)
C26 N4 Re2 126.2(7)
C22 N4 Re2 116.3(6)
O1 C1 Re1 177.0(9)
O2 C2 Re1 177.3(11)
O3 C3 Re1 178.1(10)
N1 C4 C5 123.2(11)
N1 C4 H4 118.4
C5 C4 H4 118.4
C4 C5 C6 117.7(11)
C4 C5 H5 121.2
C6 C5 H5 121.2
C7 C6 C5 120.3(10)
C7 C6 H6 119.9
C5 C6 H6 119.8
C6 C7 C8 119.7(11)
C6 C7 H7 120.1
C8 C7 H7 120.1
N1 C8 C7 122.0(10)
N1 C8 C9 114.0(8)
C7 C8 C9 124.0(10)
N2 C9 C10 120.0(10)
N2 C9 C8 115.9(8)
C10 C9 C8 124.2(9)
C11 C10 C9 120.3(11)
C11 C10 H10 119.9
C9 C10 H10 119.9
C10 C11 C12 119.2(11)
C10 C11 H11 120.4
C12 C11 H11 120.4
C13 C12 C11 119.2(11)
C13 C12 H12 120.4
C11 C12 H12 120.4
C12 C13 N2 123.4(11)
C12 C13 H13 118.3
N2 C13 H13 118.3
O4 C14 Re2 179.1(9)
O5 C15 Re2 176.2(8)
O6 C16 Re2 172.0(8)
C18 C17 N3 123.3(9)
C18 C17 H17 118.4
N3 C17 H17 118.4
C17 C18 C19 119.8(9)
C17 C18 H18 120.1
C19 C18 H18 120.1
C20 C19 C18 119.3(10)
C20 C19 H19 120.3
C18 C19 H19 120.3
C19 C20 C21 120.0(9)
C19 C20 H20 120.0
C21 C20 H20 120.0
N3 C21 C22 115.4(8)
N3 C21 C20 120.1(8)
C22 C21 C20 124.6(9)
N4 C22 C21 115.7(8)
N4 C22 C23 120.3(8)
C21 C22 C23 124.0(9)
C24 C23 C22 120.1(9)
C24 C23 H23 120.0
C22 C23 H23 120.0
C23 C24 C25 118.8(9)
C23 C24 H24 120.6
C25 C24 H24 120.6
C26 C25 C24 119.7(9)
C26 C25 H25 120.1
C24 C25 H25 120.1
N4 C26 C25 123.6(10)
N4 C26 H26 118.2
C25 C26 H26 118.2
O7 C27 C28 107.7(8)
O7 C27 H27A 110.2
C28 C27 H27A 110.2
O7 C27 H27B 110.2
C28 C27 H27B 110.2
H27A C27 H27B 108.5
O8 C28 C27 109.4(8)
O8 C28 H28A 109.8
C27 C28 H28A 109.8
O8 C28 H28B 109.8
C27 C28 H28B 109.8
H28A C28 H28B 108.2
O8 C29 C30 108.4(8)
O8 C29 H29A 110.0
C30 C29 H29A 110.0
O8 C29 H29B 110.0
C30 C29 H29B 110.0
H29A C29 H29B 108.4
O9 C30 C29 108.6(9)
O9 C30 H30A 110.0
C29 C30 H30A 110.0
O9 C30 H30B 110.0
C29 C30 H30B 110.0
H30A C30 H30B 108.4
O9 C31 C32 109.1(9)
O9 C31 H31A 109.9
C32 C31 H31A 109.9
O9 C31 H31B 109.9
C32 C31 H31B 109.9
H31A C31 H31B 108.3
O10 C32 C31 108.7(9)
O10 C32 H32A 110.0
C31 C32 H32A 110.0
O10 C32 H32B 110.0
C31 C32 H32B 110.0
H32A C32 H32B 108.3
O10 C33 C34 108.2(8)
O10 C33 H33A 110.1
C34 C33 H33A 110.1
O10 C33 H33B 110.1
C34 C33 H33B 110.1
H33A C33 H33B 108.4
O11 C34 C33 109.3(8)
O11 C34 H34A 109.8
C33 C34 H34A 109.8
O11 C34 H34B 109.8
C33 C34 H34B 109.8
H34A C34 H34B 108.3
O11 C35 C36 107.5(7)
O11 C35 H35A 110.2
C36 C35 H35A 110.2
O11 C35 H35B 110.2
C36 C35 H35B 110.2
H35A C35 H35B 108.5
O12 C36 C35 108.5(8)
O12 C36 H36A 110.0
C35 C36 H36A 110.0
O12 C36 H36B 110.0
C35 C36 H36B 110.0
H36A C36 H36B 108.4
O12 C37 C38 108.3(8)
O12 C37 H37A 110.0
C38 C37 H37A 110.0
O12 C37 H37B 110.0
C38 C37 H37B 110.0
H37A C37 H37B 108.4
O7 C38 C37 108.5(8)
O7 C38 H38A 110.0
C37 C38 H38A 110.0
O7 C38 H38B 110.0
C37 C38 H38B 110.0
H38A C38 H38B 108.4

loop_
_geom_bond_atom_site_label_1
_geom_bond_atom_site_label_2
_geom_bond_distance
Re1 C3 1.883(10)
Re1 C1 1.897(12)
Re1 C2 1.906(10)
Re1 N2 2.133(8)
Re1 N1 2.142(7)
Re1 Re2 3.1574(6)
Re2 C15 1.881(10)
Re2 C16 1.891(10)
Re2 C14 1.906(11)
Re2 N3 2.124(7)
Re2 N4 2.140(8)
K1 O5 2.659(8)
K1 O8 2.775(7)
K1 O12 2.810(7)
K1 O7 2.811(7)
K1 O10 2.814(7)
K1 O9 2.820(8)
K1 O11 2.846(7)
O1 C1 1.188(13)
O2 C2 1.177(12)
O3 C3 1.185(12)
O4 C14 1.176(12)
O5 C15 1.187(12)
O6 C16 1.189(12)
O7 C38 1.422(12)
O7 C27 1.450(12)
O8 C29 1.425(12)
O8 C28 1.433(13)
O9 C31 1.416(13)
O9 C30 1.430(12)
O10 C32 1.431(12)
O10 C33 1.439(11)
O11 C35 1.419(11)
O11 C34 1.435(11)
O12 C36 1.418(11)
O12 C37 1.430(11)
N1 C4 1.354(12)
N1 C8 1.385(12)
N2 C13 1.367(12)
N2 C9 1.382(12)
N3 C17 1.375(11)
N3 C21 1.385(12)
N4 C26 1.361(11)
N4 C22 1.387(12)
C4 C5 1.382(15)
C4 H4 0.9500
C5 C6 1.428(18)
C5 H5 0.9500
C6 C7 1.330(17)
C6 H6 0.9500
C7 C8 1.395(13)
C7 H7 0.9500
C8 C9 1.441(14)
C9 C10 1.424(14)
C10 C11 1.369(17)
C10 H10 0.9500
C11 C12 1.401(18)
C11 H11 0.9500
C12 C13 1.367(15)
C12 H12 0.9500
C13 H13 0.9500
C17 C18 1.358(13)
C17 H17 0.9500
C18 C19 1.381(14)
C18 H18 0.9500
C19 C20 1.379(14)
C19 H19 0.9500
C20 C21 1.416(13)
C20 H20 0.9500
C21 C22 1.414(13)
C22 C23 1.426(13)
C23 C24 1.369(13)
C23 H23 0.9500
C24 C25 1.400(15)
C24 H24 0.9500
C25 C26 1.364(14)
C25 H25 0.9500
C26 H26 0.9500
C27 C28 1.493(15)
C27 H27A 0.9900
C27 H27B 0.9900
C28 H28A 0.9900
C28 H28B 0.9900
C29 C30 1.506(15)
C29 H29A 0.9900
C29 H29B 0.9900
C30 H30A 0.9900
C30 H30B 0.9900
C31 C32 1.503(15)
C31 H31A 0.9900
C31 H31B 0.9900
C32 H32A 0.9900
C32 H32B 0.9900
C33 C34 1.471(14)
C33 H33A 0.9900
C33 H33B 0.9900
C34 H34A 0.9900
C34 H34B 0.9900
C35 C36 1.512(13)
C35 H35A 0.9900
C35 H35B 0.9900
C36 H36A 0.9900
C36 H36B 0.9900
C37 C38 1.518(14)
C37 H37A 0.9900
C37 H37B 0.9900
C38 H38A 0.9900
C38 H38B 0.9900

loop_
_platon_squeeze_void_nr
_platon_squeeze_void_average_x
_platon_squeeze_void_average_y
_platon_squeeze_void_average_z
_platon_squeeze_void_volume
_platon_squeeze_void_count_electrons
_platon_squeeze_void_content
1 0.000 0.500 0.000 93 37 ' '
2 0.500 1.000 0.500 93 37 ' '
